data_9004923
loop_
_publ_author_name
'Locock, A. J.'
'Kinman, W. S.'
'Burns, P. C.'

_publ_section_title
;
 The structure and composition of uranospathite,
 Al1-xVacancyx[(UO2)(PO4)]2(H2O)20+3xF1-3x, x = 0 - 0.33,
 a non-centrosymmetric flourine-bearing mineral of the autunite group,
 and of a related synthetic lower hydrate,
 Al0.67Vacancy0.33[(UO2)(PO4)]2(H2O)15.5
;
_journal_name_full 'The Canadian Mineralogist'
_journal_page_first 989
_journal_page_last 1003
_journal_paper_doi 10.2113/gscanmin.43.3.989
_journal_volume 43
_journal_year 2005
_chemical_compound_source 'Venachat, Haute-Vienne, France'
_chemical_formula_sum 'Al0.86 O33 P2 U2'
_chemical_name_mineral Uranospathite
_space_group_IT_number 34
_symmetry_space_group_name_Hall 'P 2 -2n'
_symmetry_space_group_name_H-M 'P n n 2'
_cell_angle_alpha 90
_cell_angle_beta 90
_cell_angle_gamma 90
_cell_length_a 30.020
_cell_length_b 7.0084
_cell_length_c 7.0492
_cell_formula_units_Z 2
_cell_volume 1483.096
_database_code_amcsd 0006021
_exptl_crystal_density_diffrn 2.439
_cod_original_cell_volume 1483.097
_cod_original_formula_sum 'Al.86 U2 P2 O33'
_cod_database_code 9004923

loop_
_space_group_symop_operation_xyz
x,y,z
1/2+x,1/2-y,1/2+z
1/2-x,1/2+y,1/2+z
-x,-y,z

loop_
_atom_site_aniso_label
_atom_site_aniso_U_11
_atom_site_aniso_U_22
_atom_site_aniso_U_33
_atom_site_aniso_U_12
_atom_site_aniso_U_13
_atom_site_aniso_U_23
Al1 0.01900 0.01500 0.01800 -0.00100 0.00000 0.00000
U1 0.01700 0.01200 0.01200 0.00000 -0.00200 -0.00100
P1 0.02200 0.01300 0.01200 -0.00400 -0.01000 -0.00200

loop_
_atom_site_label
_atom_site_fract_x
_atom_site_fract_y
_atom_site_fract_z
_atom_site_occupancy
_atom_site_U_iso_or_equiv
Al1 0.00000 0.50000 0.95780 0.86000 0.01700
U1 0.22140 0.25430 0.24770 1.00000 0.01400
P1 0.25050 0.75460 0.24650 1.00000 0.01600
O1 0.28060 0.25630 0.23560 1.00000 0.02000
O2 0.16210 0.25470 0.25950 1.00000 0.01900
O3 0.21940 0.57940 0.27360 1.00000 0.01600
O4 0.27760 0.77900 0.42330 1.00000 0.01100
O5 0.21990 0.92660 0.21790 1.00000 0.02100
O6 0.28390 0.72410 0.07800 1.00000 0.02000
O7 0.97330 0.34100 0.77890 1.00000 0.03800
O8 0.98110 0.32810 0.14460 1.00000 0.03600
O9 0.05440 0.35080 0.94870 1.00000 0.04200
O10 0.13760 0.47840 0.84210 1.00000 0.03900
O11 0.14010 0.02450 0.64770 1.00000 0.03500
O12 0.14090 0.66600 0.48360 1.00000 0.03900
O13 0.14160 0.84890 0.01040 1.00000 0.03200
O14 0.06170 0.00000 0.11090 1.00000 0.03600
O15 0.06110 0.53070 0.45360 1.00000 0.03800
O16 0.06570 0.14520 0.47500 1.00000 0.03600
O17 0.00000 0.00000 0.67140 1.00000 0.03200

loop_
_cod_related_entry_id
_cod_related_entry_database
_cod_related_entry_code
1 AMCSD 0006021
